data_1551753
loop_
_publ_author_name
'MEDDEB-LIMEM, Sondes'
'BESBES-HENTATI, Salma'
'SAID, Hechmi'
'MAL\'EZIEUX, Bernard'
'CHAMOREAU, Lise. Marie.'
'BOUVET, Marcel'

_publ_section_title
;
 Electrosynthesis and Structural Studies of
 5,17-Di-tert-butyl-26,28-dimethoxycalix[4]arene-25,27-diquinone
;
_journal_name_full 'X-ray Structure Analysis Online'
_journal_page_first 29
_journal_paper_doi 10.2116/xraystruct.26.29
_journal_volume 26
_journal_year 2010
_chemical_formula_moiety 'C38 H40 O6, 0.25(C H2 Cl2)'
_chemical_formula_sum 'C38.25 H40.5 Cl0.5 O6'
_chemical_formula_weight 613.93
_space_group_IT_number 14
_space_group_name_Hall '-P 2yab'
_space_group_name_H-M_alt 'P 1 21/a 1'
_symmetry_cell_setting monoclinic
_symmetry_Int_Tables_number 14
_symmetry_space_group_name_Hall '-P 2yab'
_symmetry_space_group_name_H-M 'P 1 21/a 1'
_atom_sites_solution_hydrogens geom
_atom_sites_solution_primary direct
_atom_sites_solution_secondary difmap
_audit_creation_method SHELXL-97
_cell_angle_alpha 90.00
_cell_angle_beta 117.778(4)
_cell_angle_gamma 90.00
_cell_formula_units_Z 4
_cell_length_a 15.7058(6)
_cell_length_b 14.8399(10)
_cell_length_c 16.3334(9)
_cell_measurement_reflns_used 139
_cell_measurement_temperature 293(2)
_cell_measurement_theta_max 20.5
_cell_measurement_theta_min 4.7
_cell_volume 3368.2(3)
_computing_cell_refinement 'Dirax/lsq (Duisenberg & Schreurs, 1989-2000)'
_computing_data_collection 'Collect (Nonius BV, 1997-2000)'
_computing_data_reduction 'EvalCCD (Duisenberg & Schreurs 1990-2000)'
_computing_molecular_graphics 'DIAMOND (Brandenburg, 1999)'
_computing_publication_material 'SHELXL-97 (Sheldrick, 1997)'
_computing_structure_refinement 'SHELXL-97 (Sheldrick, 1997)'
_computing_structure_solution 'SHELXS-97 (Sheldrick, 1997)'
_diffrn_ambient_temperature 293(2)
_diffrn_detector_area_resol_mean 9
_diffrn_measured_fraction_theta_full 0.980
_diffrn_measured_fraction_theta_max 0.980
_diffrn_measurement_device_type KappaCCD
_diffrn_measurement_method 'CCD rotation images, thick slices'
_diffrn_radiation_monochromator graphite
_diffrn_radiation_source 'fine-focus sealed tube'
_diffrn_radiation_type MoK\a
_diffrn_radiation_wavelength 0.71073
_diffrn_reflns_av_R_equivalents 0.0731
_diffrn_reflns_av_sigmaI/netI 0.1116
_diffrn_reflns_limit_h_max 22
_diffrn_reflns_limit_h_min -22
_diffrn_reflns_limit_k_max 16
_diffrn_reflns_limit_k_min -20
_diffrn_reflns_limit_l_max 22
_diffrn_reflns_limit_l_min -22
_diffrn_reflns_number 33845
_diffrn_reflns_theta_full 30.00
_diffrn_reflns_theta_max 30.00
_diffrn_reflns_theta_min 1.97
_diffrn_standards_decay_% 0
_diffrn_standards_number 0
_exptl_absorpt_coefficient_mu 0.119
_exptl_absorpt_correction_T_max 0.988
_exptl_absorpt_correction_T_min 0.830
_exptl_absorpt_correction_type multi-scan
_exptl_absorpt_process_details
;
R.H. Blessing, Acta Cryst. (1995), A51, 33-38
;
_exptl_crystal_colour yellow
_exptl_crystal_density_diffrn 1.211
_exptl_crystal_density_method 'not measured'
_exptl_crystal_description prism
_exptl_crystal_F_000 1306
_exptl_crystal_size_max 0.18
_exptl_crystal_size_mid 0.13
_exptl_crystal_size_min 0.12
_refine_diff_density_max 0.727
_refine_diff_density_min -0.370
_refine_diff_density_rms 0.060
_refine_ls_extinction_method none
_refine_ls_goodness_of_fit_ref 1.037
_refine_ls_hydrogen_treatment constr
_refine_ls_matrix_type full
_refine_ls_number_parameters 413
_refine_ls_number_reflns 9622
_refine_ls_number_restraints 0
_refine_ls_restrained_S_all 1.037
_refine_ls_R_factor_all 0.1967
_refine_ls_R_factor_gt 0.0756
_refine_ls_shift/su_max 0.000
_refine_ls_shift/su_mean 0.000
_refine_ls_structure_factor_coef Fsqd
_refine_ls_weighting_details 'calc w=1/[\s^2^(Fo^2^)+(0.1151P)^2^+0.1024P] where P=(Fo^2^+2Fc^2^)/3'
_refine_ls_weighting_scheme calc
_refine_ls_wR_factor_gt 0.1925
_refine_ls_wR_factor_ref 0.2442
_reflns_number_gt 4055
_reflns_number_total 9622
_reflns_threshold_expression >2sigma(I)
_cod_data_source_file 26_29_1.cif
_cod_data_source_block mb76-4
_cod_original_formula_sum 'C38.25 H40.50 Cl0.50 O6'
_cod_database_code 1551753

loop_
_symmetry_equiv_pos_as_xyz
'x, y, z'
'-x+1/2, y+1/2, -z'
'-x, -y, -z'
'x-1/2, -y-1/2, z'

loop_
_atom_site_label
_atom_site_type_symbol
_atom_site_fract_x
_atom_site_fract_y
_atom_site_fract_z
_atom_site_U_iso_or_equiv
_atom_site_adp_type
_atom_site_occupancy
_atom_site_symmetry_multiplicity
_atom_site_calc_flag
_atom_site_refinement_flags
C1 C 0.46443(17) 0.32409(17) 0.27522(17) 0.0337(6) Uani 1 1 d .
C2 C 0.55810(17) 0.34434(19) 0.27391(18) 0.0400(7) Uani 1 1 d .
H2A H 0.5472 0.3433 0.2104 0.048 Uiso 1 1 calc R
H2B H 0.6042 0.2973 0.3074 0.048 Uiso 1 1 calc R
C3 C 0.60087(17) 0.43490(18) 0.31646(16) 0.0323(6) Uani 1 1 d .
C4 C 0.69147(17) 0.4392(2) 0.39335(17) 0.0369(7) Uani 1 1 d .
H4 H 0.7250 0.3859 0.4173 0.044 Uiso 1 1 calc R
C5 C 0.73375(17) 0.52027(19) 0.43567(18) 0.0356(6) Uani 1 1 d .
C6 C 0.68144(17) 0.5992(2) 0.39650(17) 0.0366(6) Uani 1 1 d .
H6 H 0.7083 0.6543 0.4230 0.044 Uiso 1 1 calc R
C7 C 0.59119(16) 0.59822(18) 0.31981(17) 0.0322(6) Uani 1 1 d .
C8 C 0.53747(17) 0.68588(19) 0.28136(19) 0.0404(7) Uani 1 1 d .
H8A H 0.5767 0.7356 0.3183 0.048 Uiso 1 1 calc R
H8B H 0.5278 0.6939 0.2187 0.048 Uiso 1 1 calc R
C9 C 0.44088(18) 0.68896(17) 0.28067(17) 0.0350(6) Uani 1 1 d .
C10 C 0.43185(19) 0.6944(2) 0.35734(18) 0.0467(7) Uani 1 1 d .
H10 H 0.4871 0.6994 0.4139 0.056 Uiso 1 1 calc R
C11 C 0.3371(2) 0.6929(2) 0.35608(19) 0.0457(7) Uani 1 1 d .
C12 C 0.25209(19) 0.68136(19) 0.26597(17) 0.0415(7) Uani 1 1 d .
H12 H 0.1922 0.6757 0.2639 0.050 Uiso 1 1 calc R
C13 C 0.25717(17) 0.67866(17) 0.18668(16) 0.0325(6) Uani 1 1 d .
C14 C 0.17099(17) 0.66777(18) 0.09272(16) 0.0354(6) Uani 1 1 d .
H14A H 0.1679 0.7183 0.0538 0.042 Uiso 1 1 calc R
H14B H 0.1128 0.6680 0.0994 0.042 Uiso 1 1 calc R
C15 C 0.17640(15) 0.58028(18) 0.04651(16) 0.0300(6) Uani 1 1 d .
C16 C 0.18735(16) 0.58276(17) -0.03323(16) 0.0303(6) Uani 1 1 d .
H16 H 0.1880 0.6383 -0.0592 0.036 Uiso 1 1 calc R
C17 C 0.19731(17) 0.50459(17) -0.07538(16) 0.0306(6) Uani 1 1 d .
C18 C 0.19708(17) 0.42281(18) -0.03373(16) 0.0328(6) Uani 1 1 d .
H18 H 0.2045 0.3697 -0.0600 0.039 Uiso 1 1 calc R
C19 C 0.18603(16) 0.41788(18) 0.04609(16) 0.0304(6) Uani 1 1 d .
C20 C 0.19117(17) 0.32722(18) 0.09103(17) 0.0372(6) Uani 1 1 d .
H20A H 0.1345 0.3197 0.0997 0.045 Uiso 1 1 calc R
H20B H 0.1906 0.2799 0.0499 0.045 Uiso 1 1 calc R
C21 C 0.28019(17) 0.31712(17) 0.18361(16) 0.0321(6) Uani 1 1 d .
C22 C 0.27798(18) 0.30177(19) 0.26271(17) 0.0393(7) Uani 1 1 d .
H22 H 0.2185 0.2989 0.2621 0.047 Uiso 1 1 calc R
C23 C 0.3654(2) 0.2891(2) 0.35109(18) 0.0442(7) Uani 1 1 d .
C24 C 0.45816(19) 0.30674(19) 0.35238(18) 0.0417(7) Uani 1 1 d .
H24 H 0.5141 0.3058 0.4087 0.050 Uiso 1 1 calc R
C25 C 0.37498(18) 0.31923(17) 0.18423(17) 0.0323(6) Uani 1 1 d .
C26 C 0.17313(16) 0.49689(18) 0.08368(16) 0.0300(6) Uani 1 1 d .
C27 C 0.35241(17) 0.69055(17) 0.18934(17) 0.0315(6) Uani 1 1 d .
C28 C 0.55158(16) 0.51505(18) 0.28088(16) 0.0310(6) Uani 1 1 d .
C29 C 0.83290(19) 0.5257(2) 0.52143(19) 0.0463(8) Uani 1 1 d .
C30 C 0.8750(2) 0.4338(3) 0.5585(2) 0.0740(11) Uani 1 1 d .
H30A H 0.8333 0.4020 0.5766 0.111 Uiso 1 1 calc R
H30B H 0.9372 0.4408 0.6111 0.111 Uiso 1 1 calc R
H30C H 0.8812 0.4004 0.5112 0.111 Uiso 1 1 calc R
C31 C 0.9019(2) 0.5746(3) 0.4947(3) 0.0802(12) Uani 1 1 d .
H31A H 0.9648 0.5766 0.5471 0.120 Uiso 1 1 calc R
H31B H 0.8793 0.6349 0.4755 0.120 Uiso 1 1 calc R
H31C H 0.9049 0.5431 0.4448 0.120 Uiso 1 1 calc R
C32 C 0.8249(3) 0.5786(4) 0.5967(2) 0.132(2) Uani 1 1 d .
H32A H 0.7835 0.5471 0.6156 0.198 Uiso 1 1 calc R
H32B H 0.7986 0.6371 0.5736 0.198 Uiso 1 1 calc R
H32C H 0.8876 0.5851 0.6488 0.198 Uiso 1 1 calc R
C33 C 0.21212(19) 0.51131(19) -0.16189(18) 0.0380(7) Uani 1 1 d .
C34 C 0.1282(2) 0.5636(3) -0.2379(2) 0.0649(10) Uani 1 1 d .
H34A H 0.1401 0.5719 -0.2900 0.097 Uiso 1 1 calc R
H34B H 0.1225 0.6214 -0.2144 0.097 Uiso 1 1 calc R
H34C H 0.0696 0.5303 -0.2568 0.097 Uiso 1 1 calc R
C35 C 0.2217(4) 0.4210(2) -0.1984(3) 0.1052(18) Uani 1 1 d .
H35A H 0.2745 0.3887 -0.1508 0.158 Uiso 1 1 calc R
H35B H 0.2333 0.4293 -0.2506 0.158 Uiso 1 1 calc R
H35C H 0.1633 0.3874 -0.2170 0.158 Uiso 1 1 calc R
C36 C 0.3034(2) 0.5666(3) -0.1393(2) 0.0679(10) Uani 1 1 d .
H36A H 0.3589 0.5348 -0.0947 0.102 Uiso 1 1 calc R
H36B H 0.2992 0.6241 -0.1144 0.102 Uiso 1 1 calc R
H36C H 0.3091 0.5756 -0.1948 0.102 Uiso 1 1 calc R
C37 C 0.0626(2) 0.4887(3) 0.1444(2) 0.0738(12) Uani 1 1 d .
H37A H 0.0270 0.5369 0.1035 0.111 Uiso 1 1 calc R
H37B H 0.0592 0.4944 0.2014 0.111 Uiso 1 1 calc R
H37C H 0.0355 0.4320 0.1160 0.111 Uiso 1 1 calc R
C38 C 0.4529(2) 0.5171(2) 0.11787(17) 0.0491(8) Uani 1 1 d .
H38A H 0.4853 0.5705 0.1139 0.074 Uiso 1 1 calc R
H38B H 0.3867 0.5192 0.0716 0.074 Uiso 1 1 calc R
H38C H 0.4832 0.4651 0.1079 0.074 Uiso 1 1 calc R
O1 O 0.37999(13) 0.31192(14) 0.11180(12) 0.0454(5) Uani 1 1 d .
O2 O 0.16075(12) 0.49305(12) 0.16289(11) 0.0404(5) Uani 1 1 d .
O3 O 0.35754(12) 0.70525(13) 0.11828(12) 0.0419(5) Uani 1 1 d .
O4 O 0.45837(11) 0.51181(12) 0.20757(11) 0.0368(5) Uani 1 1 d .
O5 O 0.32925(16) 0.69909(17) 0.42729(13) 0.0646(7) Uani 1 1 d .
O6 O 0.36137(16) 0.26690(16) 0.42163(13) 0.0649(7) Uani 1 1 d .
Cl1 Cl 0.55826(18) 0.50605(17) 0.51558(18) 0.0534(6) Uiso 0.25 1 d P
C40 C 0.55826(18) 0.50605(17) 0.51558(18) 0.0534(6) Uiso 0.25 1 d P
Cl2 Cl 0.6387(2) 0.50627(19) 0.6334(2) 0.0464(7) Uiso 0.25 1 d P

loop_
_atom_site_aniso_label
_atom_site_aniso_U_11
_atom_site_aniso_U_22
_atom_site_aniso_U_33
_atom_site_aniso_U_23
_atom_site_aniso_U_13
_atom_site_aniso_U_12
C1 0.0348(13) 0.0269(15) 0.0334(14) -0.0043(11) 0.0110(12) -0.0005(11)
C2 0.0280(13) 0.0455(19) 0.0393(15) -0.0068(13) 0.0096(12) 0.0046(12)
C3 0.0244(12) 0.0426(17) 0.0292(14) -0.0009(12) 0.0120(11) 0.0006(11)
C4 0.0277(13) 0.0506(19) 0.0297(14) 0.0019(13) 0.0111(12) 0.0091(12)
C5 0.0210(11) 0.0517(19) 0.0304(14) -0.0010(13) 0.0089(11) 0.0014(12)
C6 0.0269(12) 0.0466(18) 0.0312(14) -0.0033(13) 0.0094(12) -0.0058(12)
C7 0.0255(12) 0.0394(17) 0.0304(14) 0.0043(12) 0.0118(11) -0.0017(11)
C8 0.0318(13) 0.0392(18) 0.0409(16) 0.0030(13) 0.0092(12) -0.0049(12)
C9 0.0347(13) 0.0303(16) 0.0315(14) -0.0012(12) 0.0083(12) -0.0003(11)
C10 0.0382(15) 0.057(2) 0.0288(15) -0.0039(14) 0.0023(13) 0.0009(14)
C11 0.0476(16) 0.051(2) 0.0328(15) -0.0059(14) 0.0139(14) 0.0062(14)
C12 0.0345(14) 0.051(2) 0.0344(15) -0.0057(13) 0.0122(13) 0.0088(13)
C13 0.0341(13) 0.0301(16) 0.0295(14) -0.0029(11) 0.0116(12) 0.0076(11)
C14 0.0315(13) 0.0433(17) 0.0270(13) 0.0006(12) 0.0098(11) 0.0098(12)
C15 0.0206(11) 0.0392(17) 0.0225(12) 0.0002(11) 0.0035(10) 0.0048(10)
C16 0.0288(12) 0.0308(15) 0.0281(13) 0.0021(11) 0.0106(11) 0.0009(11)
C17 0.0275(12) 0.0354(17) 0.0225(12) 0.0007(11) 0.0064(10) -0.0009(11)
C18 0.0346(13) 0.0335(16) 0.0259(13) -0.0033(11) 0.0105(12) -0.0015(11)
C19 0.0241(11) 0.0354(16) 0.0243(13) 0.0015(11) 0.0052(11) -0.0055(10)
C20 0.0346(14) 0.0393(17) 0.0311(14) 0.0014(12) 0.0096(12) -0.0119(12)
C21 0.0335(13) 0.0284(15) 0.0293(14) 0.0033(11) 0.0102(12) -0.0041(11)
C22 0.0361(14) 0.0432(18) 0.0349(15) 0.0013(13) 0.0134(13) -0.0091(12)
C23 0.0500(17) 0.0452(19) 0.0310(15) 0.0048(13) 0.0136(14) -0.0052(14)
C24 0.0387(15) 0.0447(19) 0.0290(15) 0.0017(13) 0.0051(13) -0.0003(13)
C25 0.0382(14) 0.0275(15) 0.0266(14) -0.0014(11) 0.0112(12) -0.0033(11)
C26 0.0214(11) 0.0439(17) 0.0202(12) 0.0013(12) 0.0059(10) -0.0005(11)
C27 0.0352(13) 0.0247(15) 0.0313(14) 0.0013(11) 0.0127(12) 0.0052(10)
C28 0.0201(11) 0.0443(18) 0.0250(13) 0.0006(12) 0.0074(10) -0.0019(11)
C29 0.0276(13) 0.068(2) 0.0298(15) -0.0064(14) 0.0021(12) 0.0061(13)
C30 0.0346(16) 0.086(3) 0.059(2) 0.017(2) -0.0138(15) 0.0023(17)
C31 0.0290(16) 0.094(3) 0.084(3) 0.013(2) -0.0021(17) -0.0137(18)
C32 0.074(3) 0.231(6) 0.039(2) -0.051(3) -0.017(2) 0.071(3)
C33 0.0433(15) 0.0446(19) 0.0280(14) -0.0010(12) 0.0182(13) -0.0009(13)
C34 0.066(2) 0.084(3) 0.0353(17) 0.0111(17) 0.0162(17) 0.0059(19)
C35 0.234(6) 0.045(2) 0.087(3) -0.003(2) 0.118(4) 0.005(3)
C36 0.064(2) 0.094(3) 0.054(2) -0.002(2) 0.0353(19) -0.009(2)
C37 0.0442(18) 0.136(4) 0.053(2) 0.012(2) 0.0325(17) 0.000(2)
C38 0.0416(16) 0.068(2) 0.0244(14) 0.0001(14) 0.0045(13) 0.0035(14)
O1 0.0426(11) 0.0611(14) 0.0294(10) -0.0084(9) 0.0142(9) -0.0051(9)
O2 0.0332(9) 0.0617(14) 0.0260(10) 0.0039(9) 0.0135(8) -0.0002(9)
O3 0.0388(10) 0.0505(13) 0.0326(10) 0.0096(9) 0.0135(9) 0.0046(9)
O4 0.0221(8) 0.0500(13) 0.0278(9) -0.0012(8) 0.0029(7) 0.0007(8)
O5 0.0682(14) 0.0950(19) 0.0329(11) -0.0118(11) 0.0253(11) 0.0047(13)
O6 0.0710(15) 0.0877(18) 0.0348(12) 0.0144(12) 0.0237(11) -0.0101(13)

loop_
_atom_type_symbol
_atom_type_description
_atom_type_scat_dispersion_real
_atom_type_scat_dispersion_imag
_atom_type_scat_source
C C 0.0033 0.0016 'International Tables Vol C Tables 4.2.6.8 and 6.1.1.4'
H H 0.0000 0.0000 'International Tables Vol C Tables 4.2.6.8 and 6.1.1.4'
O O 0.0106 0.0060 'International Tables Vol C Tables 4.2.6.8 and 6.1.1.4'
Cl Cl 0.1484 0.1585 'International Tables Vol C Tables 4.2.6.8 and 6.1.1.4'

loop_
_geom_angle_atom_site_label_1
_geom_angle_atom_site_label_2
_geom_angle_atom_site_label_3
_geom_angle
_geom_angle_site_symmetry_1
_geom_angle_site_symmetry_3
C24 C1 C25 118.7(2) . .
C24 C1 C2 123.5(2) . .
C25 C1 C2 117.7(2) . .
C1 C2 C3 113.3(2) . .
C1 C2 H2A 108.9 . .
C3 C2 H2A 108.9 . .
C1 C2 H2B 108.9 . .
C3 C2 H2B 108.9 . .
H2A C2 H2B 107.7 . .
C28 C3 C4 118.2(2) . .
C28 C3 C2 121.6(2) . .
C4 C3 C2 120.1(2) . .
C5 C4 C3 122.5(3) . .
C5 C4 H4 118.7 . .
C3 C4 H4 118.7 . .
C4 C5 C6 116.9(2) . .
C4 C5 C29 123.0(2) . .
C6 C5 C29 120.1(2) . .
C7 C6 C5 122.6(3) . .
C7 C6 H6 118.7 . .
C5 C6 H6 118.7 . .
C6 C7 C28 118.1(2) . .
C6 C7 C8 120.1(2) . .
C28 C7 C8 121.7(2) . .
C9 C8 C7 113.0(2) . .
C9 C8 H8A 109.0 . .
C7 C8 H8A 109.0 . .
C9 C8 H8B 109.0 . .
C7 C8 H8B 109.0 . .
H8A C8 H8B 107.8 . .
C10 C9 C27 118.9(2) . .
C10 C9 C8 122.9(2) . .
C27 C9 C8 118.1(2) . .
C9 C10 C11 122.4(2) . .
C9 C10 H10 118.8 . .
C11 C10 H10 118.8 . .
O5 C11 C12 120.9(3) . .
O5 C11 C10 122.0(3) . .
C12 C11 C10 117.1(2) . .
C13 C12 C11 122.7(2) . .
C13 C12 H12 118.7 . .
C11 C12 H12 118.7 . .
C12 C13 C27 118.8(2) . .
C12 C13 C14 124.0(2) . .
C27 C13 C14 117.1(2) . .
C13 C14 C15 111.36(19) . .
C13 C14 H14A 109.4 . .
C15 C14 H14A 109.4 . .
C13 C14 H14B 109.4 . .
C15 C14 H14B 109.4 . .
H14A C14 H14B 108.0 . .
C26 C15 C16 118.6(2) . .
C26 C15 C14 121.3(2) . .
C16 C15 C14 120.0(2) . .
C15 C16 C17 122.1(2) . .
C15 C16 H16 119.0 . .
C17 C16 H16 119.0 . .
C18 C17 C16 117.2(2) . .
C18 C17 C33 122.8(2) . .
C16 C17 C33 120.0(2) . .
C17 C18 C19 122.2(2) . .
C17 C18 H18 118.9 . .
C19 C18 H18 118.9 . .
C26 C19 C18 118.6(2) . .
C26 C19 C20 121.6(2) . .
C18 C19 C20 119.8(2) . .
C21 C20 C19 112.8(2) . .
C21 C20 H20A 109.0 . .
C19 C20 H20A 109.0 . .
C21 C20 H20B 109.0 . .
C19 C20 H20B 109.0 . .
H20A C20 H20B 107.8 . .
C22 C21 C25 118.5(2) . .
C22 C21 C20 123.9(2) . .
C25 C21 C20 117.4(2) . .
C21 C22 C23 122.8(2) . .
C21 C22 H22 118.6 . .
C23 C22 H22 118.6 . .
O6 C23 C22 121.5(2) . .
O6 C23 C24 121.2(3) . .
C22 C23 C24 117.2(2) . .
C1 C24 C23 122.0(2) . .
C1 C24 H24 119.0 . .
C23 C24 H24 119.0 . .
O1 C25 C21 120.4(2) . .
O1 C25 C1 120.6(2) . .
C21 C25 C1 118.8(2) . .
C19 C26 C15 121.2(2) . .
C19 C26 O2 119.3(2) . .
C15 C26 O2 119.4(2) . .
O3 C27 C13 120.3(2) . .
O3 C27 C9 120.7(2) . .
C13 C27 C9 118.9(2) . .
C3 C28 O4 119.1(2) . .
C3 C28 C7 121.6(2) . .
O4 C28 C7 119.2(2) . .
C32 C29 C30 109.2(3) . .
C32 C29 C31 108.9(3) . .
C30 C29 C31 107.8(3) . .
C32 C29 C5 109.6(2) . .
C30 C29 C5 112.7(3) . .
C31 C29 C5 108.5(2) . .
C29 C30 H30A 109.5 . .
C29 C30 H30B 109.5 . .
H30A C30 H30B 109.5 . .
C29 C30 H30C 109.5 . .
H30A C30 H30C 109.5 . .
H30B C30 H30C 109.5 . .
C29 C31 H31A 109.5 . .
C29 C31 H31B 109.5 . .
H31A C31 H31B 109.5 . .
C29 C31 H31C 109.5 . .
H31A C31 H31C 109.5 . .
H31B C31 H31C 109.5 . .
C29 C32 H32A 109.5 . .
C29 C32 H32B 109.5 . .
H32A C32 H32B 109.5 . .
C29 C32 H32C 109.5 . .
H32A C32 H32C 109.5 . .
H32B C32 H32C 109.5 . .
C35 C33 C34 109.7(3) . .
C35 C33 C17 113.1(2) . .
C34 C33 C17 109.6(2) . .
C35 C33 C36 108.4(3) . .
C34 C33 C36 106.0(2) . .
C17 C33 C36 109.7(2) . .
C33 C34 H34A 109.5 . .
C33 C34 H34B 109.5 . .
H34A C34 H34B 109.5 . .
C33 C34 H34C 109.5 . .
H34A C34 H34C 109.5 . .
H34B C34 H34C 109.5 . .
C33 C35 H35A 109.5 . .
C33 C35 H35B 109.5 . .
H35A C35 H35B 109.5 . .
C33 C35 H35C 109.5 . .
H35A C35 H35C 109.5 . .
H35B C35 H35C 109.5 . .
C33 C36 H36A 109.5 . .
C33 C36 H36B 109.5 . .
H36A C36 H36B 109.5 . .
C33 C36 H36C 109.5 . .
H36A C36 H36C 109.5 . .
H36B C36 H36C 109.5 . .
O2 C37 H37A 109.5 . .
O2 C37 H37B 109.5 . .
H37A C37 H37B 109.5 . .
O2 C37 H37C 109.5 . .
H37A C37 H37C 109.5 . .
H37B C37 H37C 109.5 . .
O4 C38 H38A 109.5 . .
O4 C38 H38B 109.5 . .
H38A C38 H38B 109.5 . .
O4 C38 H38C 109.5 . .
H38A C38 H38C 109.5 . .
H38B C38 H38C 109.5 . .
C26 O2 C37 114.2(2) . .
C28 O4 C38 114.54(18) . .
C40 Cl1 Cl1 0.0(3) 3_666 3_666
C40 Cl1 Cl2 117.8(2) 3_666 .
Cl1 Cl1 Cl2 117.8(2) 3_666 .

loop_
_geom_bond_atom_site_label_1
_geom_bond_atom_site_label_2
_geom_bond_distance
_geom_bond_site_symmetry_2
C1 C24 1.334(3) .
C1 C25 1.497(3) .
C1 C2 1.511(3) .
C2 C3 1.518(4) .
C2 H2A 0.9700 .
C2 H2B 0.9700 .
C3 C28 1.390(3) .
C3 C4 1.393(3) .
C4 C5 1.392(4) .
C4 H4 0.9300 .
C5 C6 1.402(4) .
C5 C29 1.536(3) .
C6 C7 1.387(3) .
C6 H6 0.9300 .
C7 C28 1.395(3) .
C7 C8 1.518(4) .
C8 C9 1.513(3) .
C8 H8A 0.9700 .
C8 H8B 0.9700 .
C9 C10 1.327(3) .
C9 C27 1.491(3) .
C10 C11 1.479(4) .
C10 H10 0.9300 .
C11 O5 1.229(3) .
C11 C12 1.465(4) .
C12 C13 1.335(3) .
C12 H12 0.9300 .
C13 C27 1.487(3) .
C13 C14 1.509(3) .
C14 C15 1.524(3) .
C14 H14A 0.9700 .
C14 H14B 0.9700 .
C15 C26 1.390(3) .
C15 C16 1.391(3) .
C16 C17 1.395(3) .
C16 H16 0.9300 .
C17 C18 1.392(3) .
C17 C33 1.538(3) .
C18 C19 1.395(3) .
C18 H18 0.9300 .
C19 C26 1.382(4) .
C19 C20 1.517(3) .
C20 C21 1.514(3) .
C20 H20A 0.9700 .
C20 H20B 0.9700 .
C21 C22 1.328(3) .
C21 C25 1.484(3) .
C22 C23 1.469(4) .
C22 H22 0.9300 .
C23 O6 1.228(3) .
C23 C24 1.471(4) .
C24 H24 0.9300 .
C25 O1 1.227(3) .
C26 O2 1.396(3) .
C27 O3 1.220(3) .
C28 O4 1.395(3) .
C29 C32 1.513(4) .
C29 C30 1.513(5) .
C29 C31 1.527(4) .
C30 H30A 0.9600 .
C30 H30B 0.9600 .
C30 H30C 0.9600 .
C31 H31A 0.9600 .
C31 H31B 0.9600 .
C31 H31C 0.9600 .
C32 H32A 0.9600 .
C32 H32B 0.9600 .
C32 H32C 0.9600 .
C33 C35 1.502(4) .
C33 C34 1.535(4) .
C33 C36 1.541(4) .
C34 H34A 0.9600 .
C34 H34B 0.9600 .
C34 H34C 0.9600 .
C35 H35A 0.9600 .
C35 H35B 0.9600 .
C35 H35C 0.9600 .
C36 H36A 0.9600 .
C36 H36B 0.9600 .
C36 H36C 0.9600 .
C37 O2 1.428(3) .
C37 H37A 0.9600 .
C37 H37B 0.9600 .
C37 H37C 0.9600 .
C38 O4 1.430(3) .
C38 H38A 0.9600 .
C38 H38B 0.9600 .
C38 H38C 0.9600 .
Cl1 C40 1.665(5) 3_666
Cl1 Cl1 1.665(5) 3_666
Cl1 Cl2 1.742(4) .
